data_4020568
loop_
_publ_author_name
'Monika Mazik'
'Dieter Bl\"aser'
'Roland Boese'

_publ_section_title
;
 \a,\b-Unsaturated Ketoximes Carrying a Terminal Pyridine
 or Quinoline Subunit as Building Blocks for Supramolecular Syntheses
;
_journal_name_full 'Journal of Organic Chemistry'
_journal_page_first 9115
_journal_page_last 9122
_journal_paper_doi 10.1021/jo051115u
_journal_volume 70
_journal_year 2005
_chemical_formula_sum 'C22 H22 N2 O'
_chemical_formula_weight 330.42
_space_group_IT_number 14
_symmetry_cell_setting monoclinic
_symmetry_space_group_name_Hall '-P 2ybc'
_symmetry_space_group_name_H-M 'P 1 21/c 1'
_cell_angle_alpha 90.00
_cell_angle_beta 98.725(7)
_cell_angle_gamma 90.00
_cell_formula_units_Z 4
_cell_length_a 5.5190(8)
_cell_length_b 19.713(4)
_cell_length_c 16.914(2)
_cell_measurement_temperature 293(2)
_cell_volume 1818.8(5)
_diffrn_ambient_temperature 293(2)
_exptl_crystal_density_diffrn 1.207
_cod_original_sg_symbol_H-M 'P 21/c'
_cod_database_code 4020568

loop_
_symmetry_equiv_pos_as_xyz
'x, y, z'
'-x, y+1/2, -z+1/2'
'-x, -y, -z'
'x, -y-1/2, z-1/2'

loop_
_atom_site_label
_atom_site_type_symbol
_atom_site_fract_x
_atom_site_fract_y
_atom_site_fract_z
_atom_site_U_iso_or_equiv
_atom_site_adp_type
_atom_site_occupancy
_atom_site_symmetry_multiplicity
_atom_site_calc_flag
_atom_site_refinement_flags
_atom_site_disorder_assembly
_atom_site_disorder_group
C1 C -0.2207(4) 0.33698(10) 0.82706(12) 0.0529(5) Uani 1 1 d . . .
C2 C -0.1006(3) 0.29238(10) 0.77399(11) 0.0495(5) Uani 1 1 d . . .
C3 C 0.0036(4) 0.31951(11) 0.71460(11) 0.0541(5) Uani 1 1 d . . .
H3 H -0.0084 0.3679 0.7103 0.065 Uiso 1 1 d R . .
C4 C 0.1337(4) 0.28689(10) 0.65547(11) 0.0497(5) Uani 1 1 d . . .
C5 C 0.0905(4) 0.22121(11) 0.63008(13) 0.0606(6) Uani 1 1 d . . .
H5 H -0.0257 0.1941 0.6526 0.073 Uiso 1 1 d R . .
C6 C 0.2161(4) 0.19405(11) 0.57172(13) 0.0653(6) Uani 1 1 d . . .
H6 H 0.1816 0.1480 0.5557 0.078 Uiso 1 1 d R . .
N7 N 0.3786(3) 0.22675(9) 0.53739(10) 0.0613(5) Uani 1 1 d . . .
C8 C 0.5973(4) 0.32870(12) 0.52149(13) 0.0630(6) Uani 1 1 d . . .
H8 H 0.6788 0.3059 0.4831 0.076 Uiso 1 1 d R . .
C9 C 0.6459(4) 0.39491(13) 0.53932(14) 0.0687(6) Uani 1 1 d . . .
H9 H 0.7620 0.4189 0.5130 0.082 Uiso 1 1 d R . .
C10 C 0.5284(5) 0.42785(12) 0.59582(14) 0.0707(7) Uani 1 1 d . . .
H10 H 0.5623 0.4748 0.6073 0.085 Uiso 1 1 d R . .
C11 C 0.3649(4) 0.39432(11) 0.63458(13) 0.0608(6) Uani 1 1 d . . .
H11 H 0.2876 0.4177 0.6736 0.073 Uiso 1 1 d R . .
C12 C 0.3057(3) 0.32535(10) 0.61787(11) 0.0484(5) Uani 1 1 d . . .
C13 C 0.4247(4) 0.29275(11) 0.55948(11) 0.0532(5) Uani 1 1 d . . .
N14 N -0.3168(3) 0.30542(9) 0.88106(10) 0.0610(5) Uani 1 1 d . . .
O15 O -0.4180(3) 0.34999(8) 0.93096(10) 0.0775(5) Uani 1 1 d . . .
H15 H -0.4913 0.3196 0.9649 0.116 Uiso 1 1 d R . .
C16 C -0.2139(4) 0.41314(10) 0.82134(13) 0.0576(6) Uani 1 1 d . . .
H16A H -0.3536 0.4317 0.8411 0.069 Uiso 1 1 d R . .
H16B H -0.2231 0.4262 0.7665 0.069 Uiso 1 1 d R . .
C17 C 0.0199(5) 0.44239(11) 0.86915(15) 0.0731(7) Uani 1 1 d . . .
H17A H 0.1590 0.4255 0.8476 0.088 Uiso 1 1 d R . .
H17B H 0.0330 0.4272 0.9233 0.088 Uiso 1 1 d R . .
C18 C 0.0303(5) 0.51786(12) 0.86900(17) 0.0828(8) Uani 1 1 d . . .
H18A H -0.1008 0.5349 0.8945 0.099 Uiso 1 1 d R . .
H18B H 0.0043 0.5332 0.8147 0.099 Uiso 1 1 d R . .
C19 C 0.2678(5) 0.54619(14) 0.91123(18) 0.0950(9) Uani 1 1 d . . .
H19A H 0.2895 0.5327 0.9662 0.142 Uiso 1 1 d R . .
H19B H 0.2685 0.5947 0.9079 0.142 Uiso 1 1 d R . .
H19C H 0.3989 0.5282 0.8865 0.142 Uiso 1 1 d R . .
C20 C -0.0975(4) 0.21839(10) 0.79471(11) 0.0491(5) Uani 1 1 d . . .
C21 C 0.1044(4) 0.19055(11) 0.84186(13) 0.0631(6) Uani 1 1 d . . .
H21 H 0.2443 0.2186 0.8595 0.076 Uiso 1 1 d R . .
C22 C 0.1025(5) 0.12319(12) 0.86493(16) 0.0776(7) Uani 1 1 d . . .
H22 H 0.2454 0.1042 0.8965 0.093 Uiso 1 1 d R . .
C23 C -0.0976(6) 0.08390(13) 0.84127(16) 0.0772(7) Uani 1 1 d . . .
H23 H -0.0983 0.0376 0.8586 0.093 Uiso 1 1 d R . .
C24 C -0.2983(5) 0.11040(13) 0.79472(16) 0.0773(7) Uani 1 1 d . . .
H24 H -0.4376 0.0822 0.7768 0.093 Uiso 1 1 d R . .
C25 C -0.2994(4) 0.17806(12) 0.77147(14) 0.0655(6) Uani 1 1 d . . .
H25 H -0.4419 0.1974 0.7399 0.079 Uiso 1 1 d R . .

loop_
_atom_site_aniso_label
_atom_site_aniso_U_11
_atom_site_aniso_U_22
_atom_site_aniso_U_33
_atom_site_aniso_U_23
_atom_site_aniso_U_13
_atom_site_aniso_U_12
C1 0.0562(12) 0.0504(12) 0.0567(11) -0.0020(9) 0.0232(10) 0.0013(9)
C2 0.0474(11) 0.0530(11) 0.0513(10) -0.0026(9) 0.0177(9) 0.0005(9)
C3 0.0583(12) 0.0506(11) 0.0577(12) -0.0003(9) 0.0231(10) 0.0038(10)
C4 0.0525(11) 0.0516(11) 0.0482(10) 0.0021(9) 0.0181(9) 0.0042(9)
C5 0.0691(14) 0.0566(13) 0.0627(12) -0.0021(10) 0.0319(11) -0.0065(11)
C6 0.0850(16) 0.0542(13) 0.0642(13) -0.0072(10) 0.0356(12) -0.0020(11)
N7 0.0722(12) 0.0600(11) 0.0589(10) -0.0028(8) 0.0327(9) 0.0032(9)
C8 0.0621(13) 0.0759(15) 0.0556(12) 0.0074(11) 0.0238(10) 0.0027(12)
C9 0.0672(14) 0.0781(16) 0.0651(14) 0.0119(12) 0.0246(12) -0.0119(13)
C10 0.0791(16) 0.0609(14) 0.0757(15) 0.0016(11) 0.0231(13) -0.0116(12)
C11 0.0670(14) 0.0558(13) 0.0638(13) -0.0009(10) 0.0237(11) -0.0015(10)
C12 0.0487(11) 0.0525(11) 0.0461(10) 0.0055(9) 0.0140(8) 0.0048(9)
C13 0.0528(11) 0.0601(13) 0.0492(11) 0.0051(9) 0.0159(9) 0.0039(10)
N14 0.0695(11) 0.0565(10) 0.0655(11) -0.0053(8) 0.0373(9) 0.0011(9)
O15 0.1067(13) 0.0581(9) 0.0830(11) -0.0066(8) 0.0636(10) 0.0002(9)
C16 0.0661(14) 0.0522(12) 0.0603(12) 0.0002(10) 0.0283(11) 0.0058(10)
C17 0.0857(18) 0.0591(14) 0.0751(15) -0.0049(12) 0.0144(14) 0.0027(13)
C18 0.0906(19) 0.0598(15) 0.0984(19) 0.0036(13) 0.0152(16) -0.0027(14)
C19 0.098(2) 0.0729(17) 0.111(2) -0.0146(16) 0.0055(18) -0.0076(16)
C20 0.0521(11) 0.0516(11) 0.0482(10) -0.0052(9) 0.0225(9) -0.0010(9)
C21 0.0611(14) 0.0592(13) 0.0684(14) -0.0059(11) 0.0084(11) 0.0005(11)
C22 0.0873(18) 0.0599(15) 0.0844(17) 0.0058(13) 0.0089(14) 0.0104(14)
C23 0.101(2) 0.0527(14) 0.0843(18) 0.0011(12) 0.0345(16) -0.0008(15)
C24 0.0780(18) 0.0664(16) 0.0933(18) -0.0133(14) 0.0317(15) -0.0248(14)
C25 0.0555(13) 0.0671(14) 0.0758(15) -0.0047(12) 0.0162(11) -0.0057(11)

loop_
_geom_bond_atom_site_label_1
_geom_bond_atom_site_label_2
_geom_bond_distance
_geom_bond_site_symmetry_2
_geom_bond_publ_flag
C1 N14 1.284(2) . ?
C1 C2 1.483(3) . ?
C1 C16 1.505(3) . ?
C2 C3 1.342(2) . ?
C2 C20 1.500(3) . ?
C3 C4 1.465(2) . ?
C4 C5 1.373(3) . ?
C4 C12 1.436(3) . ?
C5 C6 1.396(3) . ?
C6 N7 1.310(3) . ?
N7 C13 1.367(3) . ?
C8 C9 1.357(3) . ?
C8 C13 1.417(3) . ?
C9 C10 1.394(3) . ?
C10 C11 1.364(3) . ?
C11 C12 1.417(3) . ?
C12 C13 1.420(3) . ?
N14 O15 1.393(2) . ?
C16 C17 1.528(3) . ?
C17 C18 1.489(3) . ?
C18 C19 1.502(4) . ?
C20 C25 1.377(3) . ?
C20 C21 1.382(3) . ?
C21 C22 1.384(3) . ?
C22 C23 1.358(4) . ?
C23 C24 1.362(4) . ?
C24 C25 1.390(3) . ?

loop_
_cod_related_entry_id
_cod_related_entry_database
_cod_related_entry_code
1 ChemSpider 21176338
